data_2214180
loop_
_publ_author_name
'Christine Cardin'
'Yu Gan'
'Thomas Lewis'

_publ_section_title
;
 Low-temperature determination of theophylline dimethyl sulfoxide
 solvate
;
_journal_coeditor_code EZ2079
_journal_issue 7
_journal_name_full 'Acta Crystallographica Section E'
_journal_page_first o3175
_journal_page_last o3175
_journal_paper_doi 10.1107/S1600536807028267
_journal_volume 63
_journal_year 2007
_chemical_formula_iupac 'C7 H8 N4 O2, C2 H6 O S'
_chemical_formula_moiety 'C7 H8 N4 O2, C2 H6 O S'
_chemical_formula_sum 'C9 H14 N4 O3 S'
_chemical_formula_weight 258.30
_chemical_name_systematic
;
Theophylline dimethyl sulfoxide solvate
;
_space_group_IT_number 14
_symmetry_cell_setting monoclinic
_symmetry_space_group_name_Hall '-P 2ybc'
_symmetry_space_group_name_H-M 'P 1 21/c 1'
_atom_sites_solution_hydrogens geom
_atom_sites_solution_primary direct
_atom_sites_solution_secondary difmap
_audit_creation_method SHELXL-97
_cell_angle_alpha 90.00
_cell_angle_beta 94.000(3)
_cell_angle_gamma 90.00
_cell_formula_units_Z 4
_cell_length_a 10.1078(4)
_cell_length_b 6.6686(2)
_cell_length_c 17.3716(6)
_cell_measurement_reflns_used 7829
_cell_measurement_temperature 150(2)
_cell_measurement_theta_max 30.08
_cell_measurement_theta_min 2.99
_cell_volume 1168.08(7)
_computing_cell_refinement 'Crysalis RED (Oxford Diffraction, 2005)'
_computing_data_collection 'Crysalis CCD (Oxford Diffraction, 2005)'
_computing_data_reduction 'Crysalis RED'
_computing_molecular_graphics
;
ORTEPIII (Burnett & Johnson, 1996) and MERCURY (Bruno <i>et al.</i>,
2002)
;
_computing_publication_material SHELXL97
_computing_structure_refinement 'SHELXL97 (Sheldrick, 1997)'
_computing_structure_solution 'SHELXS97 (Sheldrick, 1997)'
_diffrn_ambient_temperature 150(2)
_diffrn_detector_area_resol_mean 16.2086
_diffrn_measured_fraction_theta_full 0.987
_diffrn_measured_fraction_theta_max 0.987
_diffrn_measurement_device 'Oxford Diffaction Xcalibur System'
_diffrn_measurement_method '321 frames, counting time 10 s.'
_diffrn_radiation_monochromator graphite
_diffrn_radiation_source 'Enhance   (Mo) X-ray Source'
_diffrn_radiation_type 'Mo K\a'
_diffrn_radiation_wavelength 0.71073
_diffrn_reflns_av_R_equivalents 0.018
_diffrn_reflns_av_sigmaI/netI 0.018
_diffrn_reflns_limit_h_max 13
_diffrn_reflns_limit_h_min -14
_diffrn_reflns_limit_k_max 4
_diffrn_reflns_limit_k_min -9
_diffrn_reflns_limit_l_max 23
_diffrn_reflns_limit_l_min -24
_diffrn_reflns_number 7829
_diffrn_reflns_theta_full 30.1
_diffrn_reflns_theta_max 30.1
_diffrn_reflns_theta_min 3.0
_diffrn_standards_decay_% 0
_diffrn_standards_number 0
_exptl_absorpt_coefficient_mu 0.281
_exptl_absorpt_correction_T_max 1.000
_exptl_absorpt_correction_T_min 0.909
_exptl_absorpt_correction_type multi-scan
_exptl_absorpt_process_details '(ABSPACK; Oxford Diffraction, 2005)'
_exptl_crystal_colour colourless
_exptl_crystal_density_diffrn 1.469
_exptl_crystal_density_method 'not measured'
_exptl_crystal_description plate
_exptl_crystal_F_000 544
_exptl_crystal_size_max 0.30
_exptl_crystal_size_mid 0.20
_exptl_crystal_size_min 0.10
_refine_diff_density_max 0.48
_refine_diff_density_min -0.32
_refine_ls_extinction_method none
_refine_ls_goodness_of_fit_ref 1.14
_refine_ls_hydrogen_treatment refall
_refine_ls_matrix_type full
_refine_ls_number_parameters 210
_refine_ls_number_reflns 3389
_refine_ls_number_restraints 0
_refine_ls_restrained_S_all 1.14
_refine_ls_R_factor_all 0.046
_refine_ls_R_factor_gt 0.039
_refine_ls_shift/su_max 0.001
_refine_ls_shift/su_mean 0.000
_refine_ls_structure_factor_coef Fsqd
_refine_ls_weighting_details 'calc w=1/[\s^2^(Fo^2^)+(0.0448P)^2^+0.4489P] where P=(Fo^2^+2Fc^2^)/3'
_refine_ls_weighting_scheme calc
_refine_ls_wR_factor_gt 0.099
_refine_ls_wR_factor_ref 0.103
_reflns_number_gt 2954
_reflns_number_total 3389
_reflns_threshold_expression I>2\s(I)
_cod_data_source_file ez2079.cif
_cod_data_source_block I
_cod_original_sg_symbol_H-M 'P 21/c'
_cod_database_code 2214180
_cod_database_fobs_code 2214180

loop_
_symmetry_equiv_pos_as_xyz
'x, y, z'
'-x, y+1/2, -z+1/2'
'-x, -y, -z'
'x, -y-1/2, z-1/2'

loop_
_atom_site_type_symbol
_atom_site_label
_atom_site_fract_x
_atom_site_fract_y
_atom_site_fract_z
_atom_site_U_iso_or_equiv
_atom_site_adp_type
_atom_site_calc_flag
_atom_site_occupancy
S S01 0.99246(3) 0.27513(6) 0.39406(2) 0.02725(10) Uani d 1
O O01 0.86611(10) 0.21464(19) 0.43009(6) 0.0339(3) Uani d 1
O O13 0.80020(10) 0.20643(18) 0.22207(6) 0.0324(2) Uani d 1
C C12 0.25006(13) 0.2289(3) 0.17748(8) 0.0280(3) Uani d 1
N N3 0.39458(10) 0.21980(16) 0.18986(6) 0.0185(2) Uani d 1
O O11 0.41996(10) 0.22404(15) 0.06081(5) 0.0259(2) Uani d 1
N N7 0.61561(11) 0.21610(16) 0.35505(6) 0.0196(2) Uani d 1
N N1 0.60823(11) 0.21461(16) 0.14185(6) 0.0197(2) Uani d 1
N N9 0.39424(11) 0.21847(17) 0.33061(6) 0.0210(2) Uani d 1
C C10 0.68505(15) 0.2138(2) 0.07304(8) 0.0285(3) Uani d 1
C C02 1.04433(15) 0.0636(3) 0.34142(9) 0.0341(3) Uani d 1
C C4 0.45550(12) 0.21723(17) 0.26335(7) 0.0165(2) Uani d 1
C C8 0.49588(13) 0.21820(19) 0.38458(7) 0.0208(2) Uani d 1
C C6 0.67877(13) 0.21158(19) 0.21484(7) 0.0206(2) Uani d 1
C C5 0.59106(12) 0.21525(17) 0.27559(6) 0.0171(2) Uani d 1
C C2 0.47051(12) 0.21983(18) 0.12719(7) 0.0186(2) Uani d 1
C C01 1.12025(16) 0.2617(3) 0.47024(10) 0.0364(4) Uani d 1
H H2 0.4860(17) 0.220(2) 0.4387(10) 0.024(4) Uiso d 1
H H6 0.6500(17) 0.105(3) 0.0372(10) 0.033(4) Uiso d 1
H H1 0.694(2) 0.220(3) 0.3829(12) 0.038(5) Uiso d 1
H H7 0.7726(19) 0.191(3) 0.0903(11) 0.033(5) Uiso d 1
H H11 1.1159(19) 0.130(3) 0.4954(11) 0.043(5) Uiso d 1
H H8 0.6760(18) 0.344(3) 0.0467(11) 0.038(5) Uiso d 1
H H13 1.039(2) -0.057(3) 0.3756(12) 0.050(6) Uiso d 1
H H5 0.222(2) 0.309(4) 0.1328(14) 0.056(6) Uiso d 1
H H12 1.134(2) 0.086(3) 0.3285(11) 0.044(5) Uiso d 1
H H14 0.986(2) 0.051(3) 0.2967(12) 0.049(6) Uiso d 1
H H3 0.220(2) 0.294(3) 0.2224(14) 0.054(6) Uiso d 1
H H9 1.106(2) 0.364(3) 0.5073(12) 0.046(5) Uiso d 1
H H4 0.215(2) 0.103(4) 0.1702(14) 0.065(7) Uiso d 1
H H10 1.204(3) 0.280(3) 0.4482(16) 0.064(7) Uiso d 1

loop_
_atom_site_aniso_label
_atom_site_aniso_U_11
_atom_site_aniso_U_22
_atom_site_aniso_U_33
_atom_site_aniso_U_12
_atom_site_aniso_U_13
_atom_site_aniso_U_23
S01 0.01938(16) 0.03553(19) 0.02636(17) 0.00271(12) -0.00191(12) 0.00318(13)
O01 0.0160(4) 0.0631(7) 0.0226(5) 0.0054(4) 0.0019(3) -0.0009(5)
O13 0.0174(5) 0.0550(7) 0.0245(5) -0.0004(4) 0.0007(4) 0.0054(4)
C12 0.0171(6) 0.0443(8) 0.0218(6) -0.0008(5) -0.0038(5) 0.0000(6)
N3 0.0163(5) 0.0248(5) 0.0141(4) -0.0004(4) -0.0021(3) -0.0002(4)
O11 0.0256(5) 0.0369(5) 0.0145(4) -0.0007(4) -0.0025(3) -0.0007(4)
N7 0.0196(5) 0.0238(5) 0.0149(4) -0.0004(4) -0.0027(4) 0.0005(4)
N1 0.0196(5) 0.0253(5) 0.0143(4) -0.0003(4) 0.0015(4) 0.0001(4)
N9 0.0197(5) 0.0278(5) 0.0154(4) 0.0001(4) 0.0011(4) -0.0003(4)
C10 0.0245(7) 0.0431(8) 0.0185(6) -0.0004(6) 0.0062(5) -0.0018(5)
C02 0.0215(7) 0.0530(10) 0.0281(7) 0.0041(6) 0.0030(5) -0.0064(7)
C4 0.0183(5) 0.0163(5) 0.0146(5) -0.0004(4) -0.0013(4) -0.0001(4)
C8 0.0229(6) 0.0245(6) 0.0149(5) 0.0005(5) 0.0000(4) 0.0000(4)
C6 0.0193(6) 0.0241(6) 0.0180(5) -0.0009(4) -0.0010(4) 0.0017(4)
C5 0.0177(5) 0.0191(5) 0.0143(5) -0.0004(4) -0.0016(4) 0.0008(4)
C2 0.0214(6) 0.0184(5) 0.0156(5) -0.0004(4) -0.0007(4) -0.0005(4)
C01 0.0254(7) 0.0438(9) 0.0382(8) 0.0013(6) -0.0106(6) -0.0062(7)

loop_
_atom_type_symbol
_atom_type_description
_atom_type_scat_dispersion_real
_atom_type_scat_dispersion_imag
_atom_type_scat_source
C C 0.0033 0.0016 'International Tables Vol C Tables 4.2.6.8 and 6.1.1.4'
H H 0.0000 0.0000 'International Tables Vol C Tables 4.2.6.8 and 6.1.1.4'
N N 0.0061 0.0033 'International Tables Vol C Tables 4.2.6.8 and 6.1.1.4'
O O 0.0106 0.0060 'International Tables Vol C Tables 4.2.6.8 and 6.1.1.4'
S S 0.1246 0.1234 'International Tables Vol C Tables 4.2.6.8 and 6.1.1.4'

loop_
_geom_angle_atom_site_label_1
_geom_angle_atom_site_label_2
_geom_angle_atom_site_label_3
_geom_angle
O01 S01 C02 106.75(7)
O01 S01 C01 105.50(8)
C02 S01 C01 96.73(8)
N3 C12 H5 112.3(13)
N3 C12 H3 105.7(14)
H5 C12 H3 107.8(19)
N3 C12 H4 110.7(15)
H5 C12 H4 107.8(19)
H3 C12 H4 112.6(19)
C2 N3 C4 119.69(10)
C2 N3 C12 119.36(10)
C4 N3 C12 120.92(11)
C8 N7 C5 106.03(10)
C8 N7 H1 125.1(13)
C5 N7 H1 128.8(13)
C2 N1 C6 126.76(10)
C2 N1 C10 115.32(10)
C6 N1 C10 117.92(11)
C8 N9 C4 103.18(10)
N1 C10 H6 108.9(10)
N1 C10 H7 106.5(12)
H6 C10 H7 111.7(15)
N1 C10 H8 109.7(11)
H6 C10 H8 109.4(15)
H7 C10 H8 110.6(16)
S01 C02 H13 107.8(12)
S01 C02 H12 108.2(12)
H13 C02 H12 110.5(17)
S01 C02 H14 107.5(13)
H13 C02 H14 111.2(17)
H12 C02 H14 111.4(17)
N9 C4 C5 112.12(10)
N9 C4 N3 126.50(11)
C5 C4 N3 121.37(11)
N9 C8 N7 113.49(11)
N9 C8 H2 124.2(11)
N7 C8 H2 122.3(11)
O13 C6 N1 122.16(12)
O13 C6 C5 126.50(12)
N1 C6 C5 111.33(11)
C4 C5 N7 105.19(10)
C4 C5 C6 123.47(11)
N7 C5 C6 131.34(11)
O11 C2 N3 121.64(12)
O11 C2 N1 121.01(11)
N3 C2 N1 117.35(10)
S01 C01 H11 108.8(12)
S01 C01 H9 109.1(12)
H11 C01 H9 108.9(18)
S01 C01 H10 108.1(16)
H11 C01 H10 111.0(18)
H9 C01 H10 110.9(19)

loop_
_geom_bond_atom_site_label_1
_geom_bond_atom_site_label_2
_geom_bond_distance
S01 O01 1.5156(11)
S01 C02 1.7797(17)
S01 C01 1.7859(16)
O13 C6 1.2256(16)
C12 N3 1.4628(16)
C12 H5 0.97(2)
C12 H3 0.96(2)
C12 H4 0.91(3)
N3 C2 1.3751(16)
N3 C4 1.3781(14)
O11 C2 1.2286(15)
N7 C8 1.3470(17)
N7 C5 1.3854(15)
N7 H1 0.90(2)
N1 C2 1.3980(16)
N1 C6 1.4108(15)
N1 C10 1.4702(16)
N9 C8 1.3417(16)
N9 C4 1.3601(15)
C10 H6 1.003(18)
C10 H7 0.927(19)
C10 H8 0.98(2)
C02 H13 1.01(2)
C02 H12 0.96(2)
C02 H14 0.94(2)
C4 C5 1.3720(16)
C8 H2 0.952(17)
C6 C5 1.4251(17)
C01 H11 0.98(2)
C01 H9 0.96(2)
C01 H10 0.96(3)

loop_
_geom_hbond_atom_site_label_D
_geom_hbond_atom_site_label_H
_geom_hbond_atom_site_label_A
_geom_hbond_distance_DH
_geom_hbond_distance_HA
_geom_hbond_distance_DA
_geom_hbond_angle_DHA
N7 H1 O01 0.90(2) 1.87(2) 2.7658(15) 172.8(19)

loop_
_cod_related_entry_id
_cod_related_entry_database
_cod_related_entry_code
1 ChemSpider 21124204
